data_4313033
loop_
_publ_author_name
'Karl M. Kadish'
'Li-Lun Wang'
'Antoine Thuriere'
'Eric Van Caemelbecke'
'John L. Bear'

_publ_section_title
;
 Factors Affecting the Electrochemical and Spectroelectrochemical
 Properties of Diruthenium(III,II) Complexes Containing Four Identical
 Unsymmetrical Bridging Ligands
;
_journal_name_full 'Inorganic Chemistry'
_journal_page_first 834
_journal_page_last 843
_journal_paper_doi 10.1021/ic020590x
_journal_volume 42
_journal_year 2003
_chemical_formula_moiety 'C44 H24 N8 F12 Cl Ru2, 2 C3 H6 O'
_chemical_formula_sum 'C50 H36 Cl F12 N8 O2 Ru2'
_chemical_formula_weight 1246.46
_chemical_name_systematic
; 
 ? 
;
_space_group_IT_number 14
_symmetry_cell_setting monoclinic
_symmetry_space_group_name_Hall '-P 2yn'
_symmetry_space_group_name_H-M 'P 1 21/n 1'
_atom_sites_solution_hydrogens geom
_atom_sites_solution_primary direct
_atom_sites_solution_secondary difmap
_audit_creation_method SHELXL-97
_cell_angle_alpha 90.00
_cell_angle_beta 90.825(1)
_cell_angle_gamma 90.00
_cell_formula_units_Z 4
_cell_length_a 11.8672(5)
_cell_length_b 34.2648(15)
_cell_length_c 11.9028(5)
_cell_measurement_reflns_used 7802
_cell_measurement_temperature 223(2)
_cell_measurement_theta_max 25.01
_cell_measurement_theta_min 1.81
_cell_volume 4839.5(4)
_computing_cell_refinement 'Bruker SAINT software (Bruker, 1999)'
_computing_data_collection 'Siemens SMART software (Siemens, 1996)'
_computing_data_reduction 'Bruker SAINT software (Bruker, 1999)'
_computing_structure_refinement 'SHELXL-97 (Sheldrick, 1997)'
_computing_structure_solution 'SHELXS-97 (Sheldrick, 1997)'
_diffrn_ambient_temperature 223(2)
_diffrn_detector_area_resol_mean 1K
_diffrn_measured_fraction_theta_full 0.995
_diffrn_measured_fraction_theta_max 0.995
_diffrn_measurement_device_type 'Siemens SMART CCD'
_diffrn_measurement_method CCD
_diffrn_radiation_monochromator graphite
_diffrn_radiation_source 'fine-focus sealed tube'
_diffrn_radiation_type MoK\a
_diffrn_radiation_wavelength 0.71073
_diffrn_reflns_av_R_equivalents 0.0229
_diffrn_reflns_av_sigmaI/netI 0.0129
_diffrn_reflns_limit_h_max 14
_diffrn_reflns_limit_h_min -14
_diffrn_reflns_limit_k_max 40
_diffrn_reflns_limit_k_min 0
_diffrn_reflns_limit_l_max 14
_diffrn_reflns_limit_l_min 0
_diffrn_reflns_number 25477
_diffrn_reflns_theta_full 25.01
_diffrn_reflns_theta_max 25.01
_diffrn_reflns_theta_min 1.81
_diffrn_standards_decay_% 0.0
_exptl_absorpt_coefficient_mu 0.777
_exptl_absorpt_correction_T_max 0.8560
_exptl_absorpt_correction_T_min 0.7310
_exptl_absorpt_correction_type empirical
_exptl_crystal_colour 'Very dark yellow-brown'
_exptl_crystal_density_diffrn 1.711
_exptl_crystal_density_method 'not measured'
_exptl_crystal_description Block
_exptl_crystal_F_000 2484
_exptl_crystal_size_max 0.40
_exptl_crystal_size_mid 0.25
_exptl_crystal_size_min 0.25
_refine_diff_density_max 0.957
_refine_diff_density_min -1.054
_refine_diff_density_rms 0.064
_refine_ls_extinction_coef 0.00029(3)
_refine_ls_extinction_expression Fc^*^=kFc[1+0.001xFc^2^\l^3^/sin(2\q)]^-1/4^
_refine_ls_extinction_method SHELXL
_refine_ls_goodness_of_fit_ref 1.145
_refine_ls_hydrogen_treatment mixed
_refine_ls_matrix_type full
_refine_ls_number_parameters 677
_refine_ls_number_reflns 8491
_refine_ls_number_restraints 0
_refine_ls_restrained_S_all 1.145
_refine_ls_R_factor_all 0.0378
_refine_ls_R_factor_gt 0.0279
_refine_ls_shift/su_max 0.017
_refine_ls_shift/su_mean 0.004
_refine_ls_structure_factor_coef Fsqd
_refine_ls_weighting_details 'calc w=1/[\s^2^(Fo^2^)+(0.0159P)^2^+10.3811P] where P=(Fo^2^+2Fc^2^)/3'
_refine_ls_weighting_scheme calc
_refine_ls_wR_factor_gt 0.0631
_refine_ls_wR_factor_ref 0.0686
_reflns_number_gt 6792
_reflns_number_total 8665
_reflns_threshold_expression >4sigma(I)
_cod_data_source_file ic020590x_1.cif
_cod_data_source_block k706
_cod_depositor_comments
;
The following automatic conversions were performed:

'_symmetry_cell_setting' value 'Monoclinic' changed to 'monoclinic'
according to the built-in table from CIF Core dictionary named
'cif_core.dic' version 2.4.1 from
2010-06-29.

'_exptl_absorpt_correction_type' value 'Empirical'
changed to 'empirical' according to the built-in table from CIF Core
dictionary named 'cif_core.dic' version 2.4.1 from 2010-06-29.

Automatic conversion script
Id: cif_fix_values 1646 2011-03-28 12:23:43Z adriana 
;
_cod_original_formula_sum 'C50 H36 N8 O2 F12 Cl Ru2'
_cod_database_code 4313033

loop_
_symmetry_equiv_pos_as_xyz
'x, y, z'
'-x+1/2, y+1/2, -z+1/2'
'-x, -y, -z'
'x-1/2, -y-1/2, z-1/2'

loop_
_atom_site_label
_atom_site_type_symbol
_atom_site_fract_x
_atom_site_fract_y
_atom_site_fract_z
_atom_site_U_iso_or_equiv
_atom_site_adp_type
_atom_site_occupancy
_atom_site_symmetry_multiplicity
_atom_site_calc_flag
_atom_site_refinement_flags
_atom_site_disorder_assembly
_atom_site_disorder_group
Ru1 Ru 0.515136(19) 0.210206(6) 0.77416(2) 0.01622(7) Uani 1 1 d . . .
Ru2 Ru 0.51858(2) 0.143208(6) 0.77332(2) 0.01658(7) Uani 1 1 d . . .
Cl1 Cl 0.51144(7) 0.28237(2) 0.77453(7) 0.02864(17) Uani 1 1 d . . .
F1 F 0.31346(17) 0.16789(6) 1.07728(18) 0.0385(5) Uani 1 1 d . . .
F2 F 0.2055(2) 0.03914(7) 1.1532(2) 0.0637(7) Uani 1 1 d . . .
F3 F 0.51889(17) 0.06295(5) 0.92952(17) 0.0376(5) Uani 1 1 d . . .
F4 F 0.21340(18) 0.17201(6) 0.56665(17) 0.0399(5) Uani 1 1 d . . .
F5 F 0.1430(3) 0.04591(9) 0.4305(2) 0.0803(9) Uani 1 1 d . . .
F6 F 0.36000(18) 0.06295(6) 0.75796(18) 0.0407(5) Uani 1 1 d . . .
F7 F 0.71749(17) 0.17440(6) 0.46702(17) 0.0385(5) Uani 1 1 d . . .
F8 F 0.8636(2) 0.04933(8) 0.4056(2) 0.0785(9) Uani 1 1 d . . .
F9 F 0.54144(17) 0.06482(6) 0.62252(18) 0.0406(5) Uani 1 1 d . . .
F10 F 0.81491(17) 0.17746(6) 0.97712(16) 0.0361(5) Uani 1 1 d . . .
F11 F 0.9238(2) 0.05528(8) 1.1164(2) 0.0738(8) Uani 1 1 d . . .
F12 F 0.69826(17) 0.06317(5) 0.79143(17) 0.0372(5) Uani 1 1 d . . .
N1 N 0.56007(19) 0.20729(7) 0.9451(2) 0.0185(5) Uani 1 1 d . . .
N2 N 0.4922(2) 0.14356(7) 0.9429(2) 0.0209(5) Uani 1 1 d . . .
N3 N 0.3447(2) 0.20654(7) 0.8180(2) 0.0188(5) Uani 1 1 d . . .
N4 N 0.3480(2) 0.14366(7) 0.7438(2) 0.0217(5) Uani 1 1 d . . .
N5 N 0.4695(2) 0.20752(7) 0.6032(2) 0.0189(5) Uani 1 1 d . . .
N6 N 0.5463(2) 0.14506(7) 0.6041(2) 0.0208(5) Uani 1 1 d . . .
N7 N 0.6855(2) 0.20822(7) 0.7298(2) 0.0189(5) Uani 1 1 d . . .
N8 N 0.6890(2) 0.14485(7) 0.8015(2) 0.0197(5) Uani 1 1 d . . .
C1 C 0.6121(2) 0.23718(9) 0.9999(3) 0.0225(7) Uani 1 1 d . . .
H1 H 0.6276 0.2601 0.9597 0.027 Uiso 1 1 calc R . .
C2 C 0.6433(3) 0.23546(9) 1.1113(3) 0.0244(7) Uani 1 1 d . . .
H2 H 0.6795 0.2567 1.1464 0.029 Uiso 1 1 calc R . .
C3 C 0.6200(3) 0.20151(10) 1.1712(3) 0.0278(7) Uani 1 1 d . . .
H3 H 0.6403 0.1996 1.2476 0.033 Uiso 1 1 calc R . .
C4 C 0.5675(3) 0.17095(9) 1.1178(3) 0.0259(7) Uani 1 1 d . . .
H4 H 0.5511 0.1480 1.1577 0.031 Uiso 1 1 calc R . .
C5 C 0.5383(2) 0.17394(9) 1.0033(2) 0.0203(6) Uani 1 1 d . . .
C6 C 0.4220(3) 0.11722(9) 0.9997(3) 0.0227(6) Uani 1 1 d . . .
C7 C 0.3313(3) 0.12914(10) 1.0648(3) 0.0284(7) Uani 1 1 d . . .
C8 C 0.2583(3) 0.10400(11) 1.1177(3) 0.0384(9) Uani 1 1 d . . .
H8 H 0.1991 0.1133 1.1619 0.046 Uiso 1 1 calc R . .
C9 C 0.2763(3) 0.06470(11) 1.1028(3) 0.0402(9) Uani 1 1 d . . .
C10 C 0.3623(3) 0.05036(10) 1.0406(3) 0.0367(8) Uani 1 1 d . . .
H10 H 0.3732 0.0234 1.0320 0.044 Uiso 1 1 calc R . .
C11 C 0.4328(3) 0.07700(9) 0.9905(3) 0.0277(7) Uani 1 1 d . . .
C12 C 0.2903(3) 0.23551(9) 0.8725(2) 0.0224(6) Uani 1 1 d . . .
H12 H 0.3303 0.2584 0.8909 0.027 Uiso 1 1 calc R . .
C13 C 0.1792(3) 0.23290(9) 0.9019(3) 0.0246(7) Uani 1 1 d . . .
H13 H 0.1441 0.2535 0.9399 0.029 Uiso 1 1 calc R . .
C14 C 0.1193(3) 0.19923(10) 0.8745(3) 0.0274(7) Uani 1 1 d . . .
H14 H 0.0431 0.1969 0.8937 0.033 Uiso 1 1 calc R . .
C15 C 0.1722(3) 0.16955(9) 0.8196(3) 0.0255(7) Uani 1 1 d . . .
H15 H 0.1323 0.1468 0.8003 0.031 Uiso 1 1 calc R . .
C16 C 0.2869(2) 0.17324(9) 0.7920(2) 0.0201(6) Uani 1 1 d . . .
C17 C 0.2916(3) 0.11919(9) 0.6674(3) 0.0234(7) Uani 1 1 d . . .
C18 C 0.2270(3) 0.13307(10) 0.5772(3) 0.0312(8) Uani 1 1 d . . .
C19 C 0.1758(3) 0.10952(12) 0.4972(3) 0.0430(10) Uani 1 1 d . . .
H19 H 0.1326 0.1201 0.4379 0.052 Uiso 1 1 calc R . .
C20 C 0.1908(3) 0.07019(13) 0.5082(4) 0.0494(11) Uani 1 1 d . . .
C21 C 0.2525(3) 0.05356(11) 0.5942(3) 0.0419(9) Uani 1 1 d . . .
H21 H 0.2611 0.0264 0.6002 0.050 Uiso 1 1 calc R . .
C22 C 0.3012(3) 0.07869(10) 0.6717(3) 0.0300(7) Uani 1 1 d . . .
C23 C 0.4154(2) 0.23668(9) 0.5482(3) 0.0214(6) Uani 1 1 d . . .
H23 H 0.3976 0.2595 0.5883 0.026 Uiso 1 1 calc R . .
C24 C 0.3851(3) 0.23460(9) 0.4363(3) 0.0252(7) Uani 1 1 d . . .
H24 H 0.3476 0.2555 0.4009 0.030 Uiso 1 1 calc R . .
C25 C 0.4108(3) 0.20099(10) 0.3767(3) 0.0275(7) Uani 1 1 d . . .
H25 H 0.3902 0.1988 0.3004 0.033 Uiso 1 1 calc R . .
C26 C 0.4664(3) 0.17111(9) 0.4294(3) 0.0254(7) Uani 1 1 d . . .
H26 H 0.4848 0.1484 0.3896 0.031 Uiso 1 1 calc R . .
C27 C 0.4958(2) 0.17472(9) 0.5440(2) 0.0204(6) Uani 1 1 d . . .
C28 C 0.6234(3) 0.12111(9) 0.5486(2) 0.0222(6) Uani 1 1 d . . .
C29 C 0.7111(3) 0.13541(10) 0.4825(3) 0.0291(7) Uani 1 1 d . . .
C30 C 0.7910(3) 0.11238(12) 0.4329(3) 0.0430(10) Uani 1 1 d . . .
H30 H 0.8472 0.1231 0.3874 0.052 Uiso 1 1 calc R . .
C31 C 0.7851(4) 0.07317(12) 0.4526(4) 0.0485(11) Uani 1 1 d . . .
C32 C 0.7032(3) 0.05620(11) 0.5166(3) 0.0418(9) Uani 1 1 d . . .
H32 H 0.7011 0.0291 0.5290 0.050 Uiso 1 1 calc R . .
C33 C 0.6242(3) 0.08091(10) 0.5616(3) 0.0300(7) Uani 1 1 d . . .
C34 C 0.7375(3) 0.23796(9) 0.6758(2) 0.0208(6) Uani 1 1 d . . .
H34 H 0.6956 0.2606 0.6593 0.025 Uiso 1 1 calc R . .
C35 C 0.8482(3) 0.23665(9) 0.6443(3) 0.0248(7) Uani 1 1 d . . .
H35 H 0.8816 0.2581 0.6084 0.030 Uiso 1 1 calc R . .
C36 C 0.9101(3) 0.20294(10) 0.6665(3) 0.0269(7) Uani 1 1 d . . .
H36 H 0.9857 0.2011 0.6445 0.032 Uiso 1 1 calc R . .
C37 C 0.8596(3) 0.17233(9) 0.7211(3) 0.0262(7) Uani 1 1 d . . .
H37 H 0.9008 0.1495 0.7374 0.031 Uiso 1 1 calc R . .
C38 C 0.7462(2) 0.17535(9) 0.7523(2) 0.0199(6) Uani 1 1 d . . .
C39 C 0.7508(2) 0.12188(9) 0.8791(3) 0.0214(6) Uani 1 1 d . . .
C40 C 0.8124(3) 0.13810(10) 0.9686(3) 0.0276(7) Uani 1 1 d . . .
C41 C 0.8717(3) 0.11714(12) 1.0481(3) 0.0391(9) Uani 1 1 d . . .
H41 H 0.9132 0.1295 1.1059 0.047 Uiso 1 1 calc R . .
C42 C 0.8671(3) 0.07726(12) 1.0388(3) 0.0449(10) Uani 1 1 d . . .
C43 C 0.8093(3) 0.05845(10) 0.9544(3) 0.0373(9) Uani 1 1 d . . .
H43 H 0.8079 0.0311 0.9497 0.045 Uiso 1 1 calc R . .
C44 C 0.7533(3) 0.08136(9) 0.8768(3) 0.0275(7) Uani 1 1 d . . .
O1 O 1.0110(2) 0.09052(8) 0.7468(3) 0.0601(9) Uani 1 1 d . . .
C45 C 1.0250(3) 0.05681(11) 0.7675(3) 0.0394(9) Uani 1 1 d . . .
C46 C 0.9703(4) 0.02522(14) 0.7006(4) 0.0662(14) Uani 1 1 d . . .
H46A H 0.9224 0.0367 0.6427 0.099 Uiso 1 1 calc R . .
H46B H 0.9251 0.0091 0.7495 0.099 Uiso 1 1 calc R . .
H46C H 1.0277 0.0093 0.6659 0.099 Uiso 1 1 calc R . .
C47 C 1.0994(4) 0.04458(17) 0.8633(5) 0.0744(15) Uani 1 1 d . . .
H47A H 1.1273 0.0675 0.9025 0.112 Uiso 1 1 calc R . .
H47B H 1.1625 0.0297 0.8350 0.112 Uiso 1 1 calc R . .
H47C H 1.0568 0.0286 0.9147 0.112 Uiso 1 1 calc R . .
O2 O 0.5181(3) 0.09153(8) 0.2767(3) 0.0633(9) Uani 1 1 d . . .
C48 C 0.5304(4) 0.05723(11) 0.2722(3) 0.0429(9) Uani 1 1 d . . .
C49 C 0.6211(5) 0.03960(19) 0.2035(5) 0.0894(19) Uani 1 1 d . . .
H49A H 0.6613 0.0601 0.1646 0.134 Uiso 1 1 calc R . .
H49B H 0.5880 0.0218 0.1490 0.134 Uiso 1 1 calc R . .
H49C H 0.6731 0.0255 0.2522 0.134 Uiso 1 1 calc R . .
C50 C 0.4589(5) 0.02969(17) 0.3347(5) 0.091(2) Uani 1 1 d . . .
H50A H 0.4014 0.0441 0.3743 0.136 Uiso 1 1 calc R . .
H50B H 0.5051 0.0153 0.3883 0.136 Uiso 1 1 calc R . .
H50C H 0.4233 0.0116 0.2824 0.136 Uiso 1 1 calc R . .

loop_
_atom_site_aniso_label
_atom_site_aniso_U_11
_atom_site_aniso_U_22
_atom_site_aniso_U_33
_atom_site_aniso_U_23
_atom_site_aniso_U_13
_atom_site_aniso_U_12
Ru1 0.01807(12) 0.01355(12) 0.01703(12) -0.00043(10) -0.00007(8) -0.00002(9)
Ru2 0.01850(12) 0.01374(12) 0.01750(12) -0.00026(9) 0.00011(9) -0.00026(9)
Cl1 0.0351(4) 0.0169(4) 0.0339(4) -0.0003(3) 0.0002(3) 0.0002(3)
F1 0.0379(11) 0.0307(11) 0.0472(13) -0.0054(9) 0.0122(9) 0.0003(9)
F2 0.0699(17) 0.0536(16) 0.0685(17) 0.0104(13) 0.0272(14) -0.0313(13)
F3 0.0411(12) 0.0255(10) 0.0466(12) -0.0038(9) 0.0108(10) -0.0016(9)
F4 0.0466(12) 0.0363(12) 0.0364(11) 0.0016(9) -0.0093(9) 0.0059(9)
F5 0.087(2) 0.080(2) 0.0737(19) -0.0474(16) -0.0219(16) -0.0210(16)
F6 0.0502(13) 0.0260(11) 0.0457(13) 0.0006(9) -0.0026(10) 0.0051(9)
F7 0.0381(11) 0.0326(11) 0.0450(12) 0.0079(9) 0.0089(9) -0.0011(9)
F8 0.0789(19) 0.0743(19) 0.083(2) -0.0111(15) 0.0332(16) 0.0454(16)
F9 0.0438(12) 0.0241(10) 0.0541(13) 0.0050(9) 0.0089(10) -0.0013(9)
F10 0.0442(12) 0.0271(10) 0.0369(11) -0.0017(9) -0.0083(9) -0.0035(9)
F11 0.0816(19) 0.0660(18) 0.0729(19) 0.0377(15) -0.0291(15) 0.0153(15)
F12 0.0445(12) 0.0249(10) 0.0422(12) -0.0036(9) -0.0028(9) -0.0021(9)
N1 0.0168(12) 0.0190(13) 0.0197(13) -0.0023(10) 0.0007(10) -0.0021(10)
N2 0.0258(14) 0.0193(13) 0.0176(13) -0.0001(10) 0.0020(10) -0.0056(10)
N3 0.0210(13) 0.0162(12) 0.0190(13) -0.0006(10) -0.0012(10) 0.0008(10)
N4 0.0194(13) 0.0213(13) 0.0243(14) -0.0054(11) -0.0002(10) -0.0007(10)
N5 0.0194(13) 0.0205(13) 0.0167(12) 0.0008(10) -0.0016(10) -0.0005(10)
N6 0.0247(13) 0.0209(13) 0.0168(13) -0.0003(10) 0.0003(10) 0.0039(10)
N7 0.0204(13) 0.0200(13) 0.0162(12) 0.0013(10) -0.0014(10) -0.0017(10)
N8 0.0193(13) 0.0176(13) 0.0222(13) 0.0035(10) -0.0017(10) 0.0011(10)
C1 0.0208(15) 0.0213(16) 0.0254(16) -0.0031(13) 0.0034(12) -0.0011(12)
C2 0.0229(16) 0.0252(17) 0.0251(17) -0.0068(13) -0.0007(13) -0.0038(13)
C3 0.0282(17) 0.0359(19) 0.0193(16) -0.0035(14) -0.0031(13) -0.0017(14)
C4 0.0288(17) 0.0264(17) 0.0225(16) 0.0031(13) -0.0008(13) -0.0020(13)
C5 0.0197(15) 0.0218(15) 0.0196(15) 0.0011(12) 0.0036(12) 0.0005(12)
C6 0.0257(16) 0.0235(16) 0.0188(15) 0.0022(12) -0.0017(12) -0.0041(13)
C7 0.0294(17) 0.0286(18) 0.0271(18) -0.0023(14) 0.0008(14) -0.0031(14)
C8 0.034(2) 0.047(2) 0.035(2) -0.0016(17) 0.0115(16) -0.0078(17)
C9 0.045(2) 0.038(2) 0.038(2) 0.0087(17) 0.0036(17) -0.0223(17)
C10 0.047(2) 0.0255(19) 0.038(2) 0.0036(15) 0.0004(17) -0.0116(16)
C11 0.0310(18) 0.0252(17) 0.0270(17) 0.0005(14) 0.0004(14) -0.0027(14)
C12 0.0291(17) 0.0184(15) 0.0196(16) -0.0020(12) -0.0022(13) 0.0017(12)
C13 0.0267(17) 0.0245(16) 0.0225(16) -0.0043(13) 0.0004(13) 0.0069(13)
C14 0.0199(16) 0.0331(19) 0.0292(18) -0.0027(14) 0.0016(13) 0.0021(13)
C15 0.0226(16) 0.0248(17) 0.0291(17) -0.0040(13) -0.0016(13) -0.0029(13)
C16 0.0229(15) 0.0192(15) 0.0182(15) -0.0009(12) -0.0032(12) 0.0004(12)
C17 0.0217(15) 0.0252(17) 0.0234(16) -0.0056(13) 0.0034(12) -0.0031(13)
C18 0.0315(18) 0.0320(19) 0.0300(19) -0.0041(15) 0.0000(14) -0.0035(14)
C19 0.038(2) 0.056(3) 0.035(2) -0.0119(18) -0.0103(17) -0.0019(18)
C20 0.044(2) 0.056(3) 0.048(2) -0.031(2) -0.0024(19) -0.019(2)
C21 0.042(2) 0.032(2) 0.051(2) -0.0183(18) 0.0039(18) -0.0065(16)
C22 0.0274(17) 0.0270(18) 0.0358(19) -0.0076(15) 0.0036(14) -0.0054(14)
C23 0.0195(15) 0.0192(15) 0.0254(16) 0.0003(12) 0.0015(12) 0.0016(12)
C24 0.0241(16) 0.0258(17) 0.0256(17) 0.0059(13) -0.0016(13) 0.0037(13)
C25 0.0308(18) 0.0312(18) 0.0203(16) 0.0014(13) -0.0011(13) 0.0031(14)
C26 0.0313(17) 0.0253(17) 0.0197(16) -0.0020(13) 0.0030(13) 0.0037(13)
C27 0.0208(15) 0.0186(15) 0.0217(15) 0.0004(12) 0.0010(12) 0.0010(12)
C28 0.0263(16) 0.0211(16) 0.0192(15) -0.0029(12) -0.0008(12) 0.0049(13)
C29 0.0313(18) 0.0274(18) 0.0287(18) 0.0026(14) 0.0032(14) 0.0050(14)
C30 0.035(2) 0.059(3) 0.035(2) -0.0015(18) 0.0127(16) 0.0115(18)
C31 0.050(2) 0.049(3) 0.047(2) -0.0112(19) 0.0084(19) 0.026(2)
C32 0.057(2) 0.0265(19) 0.042(2) -0.0051(16) 0.0006(19) 0.0143(17)
C33 0.0349(19) 0.0265(18) 0.0286(18) -0.0014(14) -0.0007(14) 0.0037(14)
C34 0.0260(16) 0.0184(15) 0.0179(15) 0.0020(12) -0.0027(12) -0.0022(12)
C35 0.0262(17) 0.0275(17) 0.0207(16) 0.0046(13) -0.0001(13) -0.0076(13)
C36 0.0208(16) 0.0334(18) 0.0265(17) 0.0028(14) 0.0004(13) -0.0035(13)
C37 0.0227(16) 0.0267(17) 0.0292(17) 0.0047(14) -0.0010(13) 0.0028(13)
C38 0.0219(15) 0.0208(15) 0.0169(14) 0.0005(12) -0.0022(11) -0.0009(12)
C39 0.0182(15) 0.0210(16) 0.0251(16) 0.0055(13) 0.0011(12) 0.0014(12)
C40 0.0232(16) 0.0303(19) 0.0294(18) 0.0049(14) -0.0020(13) -0.0006(13)
C41 0.036(2) 0.048(2) 0.033(2) 0.0092(17) -0.0103(16) -0.0005(17)
C42 0.041(2) 0.049(3) 0.044(2) 0.0236(19) -0.0072(18) 0.0083(18)
C43 0.039(2) 0.0219(18) 0.051(2) 0.0135(16) 0.0030(17) 0.0068(15)
C44 0.0268(17) 0.0258(18) 0.0299(18) 0.0036(14) 0.0022(13) -0.0018(13)
O1 0.0492(18) 0.0325(16) 0.099(3) 0.0048(15) 0.0053(17) 0.0043(13)
C45 0.0317(19) 0.034(2) 0.052(2) -0.0029(18) 0.0065(17) -0.0002(16)
C46 0.061(3) 0.056(3) 0.082(4) -0.018(3) 0.005(3) -0.014(2)
C47 0.063(3) 0.088(4) 0.073(4) 0.016(3) -0.007(3) 0.009(3)
O2 0.112(3) 0.0297(16) 0.0481(17) 0.0004(13) -0.0051(17) 0.0028(17)
C48 0.063(3) 0.034(2) 0.032(2) 0.0007(17) -0.0058(18) 0.0001(19)
C49 0.091(4) 0.116(5) 0.061(3) -0.015(3) -0.002(3) 0.041(4)
C50 0.111(5) 0.081(4) 0.080(4) 0.032(3) -0.008(3) -0.039(4)

loop_
_atom_type_symbol
_atom_type_description
_atom_type_scat_dispersion_real
_atom_type_scat_dispersion_imag
_atom_type_scat_source
C C 0.0033 0.0016 'International Tables Vol C Tables 4.2.6.8 and 6.1.1.4'
H H 0.0000 0.0000 'International Tables Vol C Tables 4.2.6.8 and 6.1.1.4'
N N 0.0061 0.0033 'International Tables Vol C Tables 4.2.6.8 and 6.1.1.4'
O O 0.0106 0.0060 'International Tables Vol C Tables 4.2.6.8 and 6.1.1.4'
F F 0.0171 0.0103 'International Tables Vol C Tables 4.2.6.8 and 6.1.1.4'
Cl Cl 0.1484 0.1585 'International Tables Vol C Tables 4.2.6.8 and 6.1.1.4'
Ru Ru -1.2594 0.8363 'International Tables Vol C Tables 4.2.6.8 and 6.1.1.4'

loop_
_geom_angle_atom_site_label_1
_geom_angle_atom_site_label_2
_geom_angle_atom_site_label_3
_geom_angle
_geom_angle_site_symmetry_1
_geom_angle_site_symmetry_3
_geom_angle_publ_flag
N1 Ru1 N7 90.58(9) . . ?
N1 Ru1 N3 89.32(9) . . ?
N7 Ru1 N3 174.70(9) . . ?
N1 Ru1 N5 174.76(9) . . ?
N7 Ru1 N5 89.47(9) . . ?
N3 Ru1 N5 90.14(9) . . ?
N1 Ru1 Ru2 87.27(7) . . ?
N7 Ru1 Ru2 87.08(7) . . ?
N3 Ru1 Ru2 87.62(6) . . ?
N5 Ru1 Ru2 87.50(7) . . ?
N1 Ru1 Cl1 92.88(7) . . ?
N7 Ru1 Cl1 92.87(7) . . ?
N3 Ru1 Cl1 92.42(7) . . ?
N5 Ru1 Cl1 92.36(7) . . ?
Ru2 Ru1 Cl1 179.85(3) . . ?
N8 Ru2 N6 89.32(10) . . ?
N8 Ru2 N2 90.15(10) . . ?
N6 Ru2 N2 177.83(10) . . ?
N8 Ru2 N4 177.95(9) . . ?
N6 Ru2 N4 90.21(10) . . ?
N2 Ru2 N4 90.24(10) . . ?
N8 Ru2 Ru1 89.40(7) . . ?
N6 Ru2 Ru1 88.65(7) . . ?
N2 Ru2 Ru1 89.25(7) . . ?
N4 Ru2 Ru1 88.60(7) . . ?
C1 N1 C5 118.4(3) . . ?
C1 N1 Ru1 122.5(2) . . ?
C5 N1 Ru1 119.04(19) . . ?
C5 N2 C6 117.9(2) . . ?
C5 N2 Ru2 117.05(19) . . ?
C6 N2 Ru2 124.74(19) . . ?
C12 N3 C16 118.6(3) . . ?
C12 N3 Ru1 122.9(2) . . ?
C16 N3 Ru1 118.47(19) . . ?
C16 N4 C17 117.5(2) . . ?
C16 N4 Ru2 117.35(19) . . ?
C17 N4 Ru2 124.6(2) . . ?
C23 N5 C27 118.0(2) . . ?
C23 N5 Ru1 123.4(2) . . ?
C27 N5 Ru1 118.57(19) . . ?
C27 N6 C28 118.0(2) . . ?
C27 N6 Ru2 117.37(19) . . ?
C28 N6 Ru2 124.14(19) . . ?
C34 N7 C38 118.1(3) . . ?
C34 N7 Ru1 122.7(2) . . ?
C38 N7 Ru1 119.12(19) . . ?
C38 N8 C39 116.4(2) . . ?
C38 N8 Ru2 116.22(18) . . ?
C39 N8 Ru2 126.56(19) . . ?
N1 C1 C2 123.1(3) . . ?
C1 C2 C3 118.5(3) . . ?
C4 C3 C2 119.5(3) . . ?
C3 C4 C5 119.9(3) . . ?
N1 C5 N2 116.5(3) . . ?
N1 C5 C4 120.5(3) . . ?
N2 C5 C4 122.9(3) . . ?
C11 C6 C7 114.0(3) . . ?
C11 C6 N2 122.9(3) . . ?
C7 C6 N2 123.1(3) . . ?
F1 C7 C8 117.6(3) . . ?
F1 C7 C6 118.1(3) . . ?
C8 C7 C6 124.3(3) . . ?
C9 C8 C7 117.0(3) . . ?
F2 C9 C10 118.7(3) . . ?
F2 C9 C8 118.4(4) . . ?
C10 C9 C8 122.8(3) . . ?
C9 C10 C11 117.4(3) . . ?
F3 C11 C10 117.7(3) . . ?
F3 C11 C6 117.8(3) . . ?
C10 C11 C6 124.5(3) . . ?
N3 C12 C13 122.7(3) . . ?
C12 C13 C14 118.9(3) . . ?
C15 C14 C13 119.5(3) . . ?
C14 C15 C16 119.7(3) . . ?
N3 C16 N4 116.3(3) . . ?
N3 C16 C15 120.4(3) . . ?
N4 C16 C15 123.2(3) . . ?
C22 C17 C18 114.3(3) . . ?
C22 C17 N4 122.3(3) . . ?
C18 C17 N4 123.2(3) . . ?
F4 C18 C19 117.5(3) . . ?
F4 C18 C17 118.2(3) . . ?
C19 C18 C17 124.2(3) . . ?
C20 C19 C18 117.1(4) . . ?
F5 C20 C19 119.1(4) . . ?
F5 C20 C21 117.7(4) . . ?
C19 C20 C21 123.2(3) . . ?
C20 C21 C22 116.9(4) . . ?
F6 C22 C21 117.8(3) . . ?
F6 C22 C17 117.9(3) . . ?
C21 C22 C17 124.3(3) . . ?
N5 C23 C24 123.1(3) . . ?
C23 C24 C25 118.7(3) . . ?
C26 C25 C24 119.7(3) . . ?
C25 C26 C27 119.4(3) . . ?
N5 C27 N6 116.2(3) . . ?
N5 C27 C26 121.1(3) . . ?
N6 C27 C26 122.6(3) . . ?
C33 C28 C29 114.0(3) . . ?
C33 C28 N6 122.2(3) . . ?
C29 C28 N6 123.7(3) . . ?
F7 C29 C30 117.9(3) . . ?
F7 C29 C28 117.8(3) . . ?
C30 C29 C28 124.3(3) . . ?
C31 C30 C29 116.9(4) . . ?
F8 C31 C30 118.8(4) . . ?
F8 C31 C32 117.8(4) . . ?
C30 C31 C32 123.4(3) . . ?
C31 C32 C33 116.5(3) . . ?
F9 C33 C32 117.6(3) . . ?
F9 C33 C28 117.6(3) . . ?
C32 C33 C28 124.8(3) . . ?
N7 C34 C35 123.2(3) . . ?
C34 C35 C36 118.7(3) . . ?
C37 C36 C35 119.4(3) . . ?
C36 C37 C38 119.6(3) . . ?
N7 C38 N8 116.6(3) . . ?
N7 C38 C37 121.0(3) . . ?
N8 C38 C37 122.3(3) . . ?
C44 C39 C40 113.7(3) . . ?
C44 C39 N8 123.7(3) . . ?
C40 C39 N8 122.5(3) . . ?
F10 C40 C41 117.3(3) . . ?
F10 C40 C39 117.6(3) . . ?
C41 C40 C39 125.0(3) . . ?
C42 C41 C40 116.5(4) . . ?
F11 C42 C43 118.3(4) . . ?
F11 C42 C41 118.5(4) . . ?
C43 C42 C41 123.2(3) . . ?
C42 C43 C44 117.1(3) . . ?
F12 C44 C43 117.7(3) . . ?
F12 C44 C39 117.8(3) . . ?
C43 C44 C39 124.5(3) . . ?
O1 C45 C46 122.4(4) . . ?
O1 C45 C47 120.6(4) . . ?
C46 C45 C47 117.0(4) . . ?
O2 C48 C50 122.6(5) . . ?
O2 C48 C49 121.1(5) . . ?
C50 C48 C49 116.3(5) . . ?

loop_
_geom_bond_atom_site_label_1
_geom_bond_atom_site_label_2
_geom_bond_distance
_geom_bond_site_symmetry_2
_geom_bond_publ_flag
Ru1 N1 2.098(2) . ?
Ru1 N7 2.098(2) . ?
Ru1 N3 2.100(2) . ?
Ru1 N5 2.101(2) . ?
Ru1 Ru2 2.2960(3) . ?
Ru1 Cl1 2.4729(7) . ?
Ru2 N8 2.046(2) . ?
Ru2 N6 2.046(2) . ?
Ru2 N2 2.047(2) . ?
Ru2 N4 2.050(2) . ?
F1 C7 1.353(4) . ?
F2 C9 1.359(4) . ?
F3 C11 1.351(4) . ?
F4 C18 1.349(4) . ?
F5 C20 1.362(4) . ?
F6 C22 1.346(4) . ?
F7 C29 1.351(4) . ?
F8 C31 1.365(4) . ?
F9 C33 1.348(4) . ?
F10 C40 1.353(4) . ?
F11 C42 1.362(4) . ?
F12 C44 1.352(4) . ?
N1 C1 1.359(4) . ?
N1 C5 1.363(4) . ?
N2 C5 1.374(4) . ?
N2 C6 1.408(4) . ?
N3 C12 1.355(4) . ?
N3 C16 1.365(4) . ?
N4 C16 1.376(4) . ?
N4 C17 1.400(4) . ?
N5 C23 1.351(4) . ?
N5 C27 1.365(4) . ?
N6 C27 1.376(4) . ?
N6 C28 1.402(4) . ?
N7 C34 1.358(4) . ?
N7 C38 1.361(4) . ?
N8 C38 1.382(4) . ?
N8 C39 1.411(4) . ?
C1 C2 1.372(4) . ?
C2 C3 1.394(5) . ?
C3 C4 1.370(4) . ?
C4 C5 1.406(4) . ?
C6 C11 1.388(4) . ?
C6 C7 1.397(4) . ?
C7 C8 1.380(5) . ?
C8 C9 1.375(5) . ?
C9 C10 1.362(5) . ?
C10 C11 1.379(5) . ?
C12 C13 1.371(4) . ?
C13 C14 1.391(4) . ?
C14 C15 1.366(4) . ?
C15 C16 1.410(4) . ?
C17 C22 1.393(5) . ?
C17 C18 1.393(5) . ?
C18 C19 1.382(5) . ?
C19 C20 1.365(6) . ?
C20 C21 1.374(6) . ?
C21 C22 1.382(5) . ?
C23 C24 1.377(4) . ?
C24 C25 1.389(4) . ?
C25 C26 1.365(4) . ?
C26 C27 1.408(4) . ?
C28 C33 1.386(4) . ?
C28 C29 1.401(4) . ?
C29 C30 1.375(5) . ?
C30 C31 1.366(6) . ?
C31 C32 1.373(6) . ?
C32 C33 1.377(5) . ?
C34 C35 1.373(4) . ?
C35 C36 1.392(4) . ?
C36 C37 1.375(4) . ?
C37 C38 1.405(4) . ?
C39 C44 1.389(4) . ?
C39 C40 1.398(4) . ?
C40 C41 1.374(5) . ?
C41 C42 1.372(6) . ?
C42 C43 1.369(6) . ?
C43 C44 1.376(5) . ?
O1 C45 1.192(4) . ?
C45 C46 1.488(6) . ?
C45 C47 1.492(6) . ?
O2 C48 1.186(4) . ?
C48 C50 1.477(6) . ?
C48 C49 1.490(6) . ?

loop_
_geom_torsion_atom_site_label_1
_geom_torsion_atom_site_label_2
_geom_torsion_atom_site_label_3
_geom_torsion_atom_site_label_4
_geom_torsion
_geom_torsion_site_symmetry_1
_geom_torsion_site_symmetry_2
_geom_torsion_site_symmetry_3
_geom_torsion_site_symmetry_4
_geom_torsion_publ_flag
N1 Ru1 Ru2 N8 -66.69(9) . . . . ?
N7 Ru1 Ru2 N8 24.03(9) . . . . ?
N3 Ru1 Ru2 N8 -156.12(9) . . . . ?
N5 Ru1 Ru2 N8 113.63(9) . . . . ?
Cl1 Ru1 Ru2 N8 97(9) . . . . ?
N1 Ru1 Ru2 N6 -156.03(9) . . . . ?
N7 Ru1 Ru2 N6 -65.30(9) . . . . ?
N3 Ru1 Ru2 N6 114.54(10) . . . . ?
N5 Ru1 Ru2 N6 24.29(9) . . . . ?
Cl1 Ru1 Ru2 N6 7(9) . . . . ?
N1 Ru1 Ru2 N2 23.47(9) . . . . ?
N7 Ru1 Ru2 N2 114.19(9) . . . . ?
N3 Ru1 Ru2 N2 -65.96(10) . . . . ?
N5 Ru1 Ru2 N2 -156.21(10) . . . . ?
Cl1 Ru1 Ru2 N2 -173(100) . . . . ?
N1 Ru1 Ru2 N4 113.73(9) . . . . ?
N7 Ru1 Ru2 N4 -155.55(10) . . . . ?
N3 Ru1 Ru2 N4 24.30(10) . . . . ?
N5 Ru1 Ru2 N4 -65.95(10) . . . . ?
Cl1 Ru1 Ru2 N4 -83(9) . . . . ?
N7 Ru1 N1 C1 69.6(2) . . . . ?
N3 Ru1 N1 C1 -115.7(2) . . . . ?
N5 Ru1 N1 C1 160.2(9) . . . . ?
Ru2 Ru1 N1 C1 156.7(2) . . . . ?
Cl1 Ru1 N1 C1 -23.3(2) . . . . ?
N7 Ru1 N1 C5 -109.1(2) . . . . ?
N3 Ru1 N1 C5 65.6(2) . . . . ?
N5 Ru1 N1 C5 -18.5(11) . . . . ?
Ru2 Ru1 N1 C5 -22.0(2) . . . . ?
Cl1 Ru1 N1 C5 158.0(2) . . . . ?
N8 Ru2 N2 C5 56.4(2) . . . . ?
N6 Ru2 N2 C5 -19(3) . . . . ?
N4 Ru2 N2 C5 -121.6(2) . . . . ?
Ru1 Ru2 N2 C5 -33.0(2) . . . . ?
N8 Ru2 N2 C6 -129.9(2) . . . . ?
N6 Ru2 N2 C6 154(3) . . . . ?
N4 Ru2 N2 C6 52.1(2) . . . . ?
Ru1 Ru2 N2 C6 140.7(2) . . . . ?
N1 Ru1 N3 C12 68.6(2) . . . . ?
N7 Ru1 N3 C12 157.6(9) . . . . ?
N5 Ru1 N3 C12 -116.6(2) . . . . ?
Ru2 Ru1 N3 C12 155.9(2) . . . . ?
Cl1 Ru1 N3 C12 -24.2(2) . . . . ?
N1 Ru1 N3 C16 -110.4(2) . . . . ?
N7 Ru1 N3 C16 -21.4(11) . . . . ?
N5 Ru1 N3 C16 64.4(2) . . . . ?
Ru2 Ru1 N3 C16 -23.1(2) . . . . ?
Cl1 Ru1 N3 C16 156.8(2) . . . . ?
N8 Ru2 N4 C16 -46(3) . . . . ?
N6 Ru2 N4 C16 -122.6(2) . . . . ?
N2 Ru2 N4 C16 55.3(2) . . . . ?
Ru1 Ru2 N4 C16 -34.0(2) . . . . ?
N8 Ru2 N4 C17 126(3) . . . . ?
N6 Ru2 N4 C17 48.9(3) . . . . ?
N2 Ru2 N4 C17 -133.2(3) . . . . ?
Ru1 Ru2 N4 C17 137.6(2) . . . . ?
N1 Ru1 N5 C23 153.8(9) . . . . ?
N7 Ru1 N5 C23 -115.6(2) . . . . ?
N3 Ru1 N5 C23 69.7(2) . . . . ?
Ru2 Ru1 N5 C23 157.3(2) . . . . ?
Cl1 Ru1 N5 C23 -22.7(2) . . . . ?
N1 Ru1 N5 C27 -26.3(11) . . . . ?
N7 Ru1 N5 C27 64.3(2) . . . . ?
N3 Ru1 N5 C27 -110.4(2) . . . . ?
Ru2 Ru1 N5 C27 -22.8(2) . . . . ?
Cl1 Ru1 N5 C27 157.2(2) . . . . ?
N8 Ru2 N6 C27 -123.8(2) . . . . ?
N2 Ru2 N6 C27 -48(3) . . . . ?
N4 Ru2 N6 C27 54.3(2) . . . . ?
Ru1 Ru2 N6 C27 -34.3(2) . . . . ?
N8 Ru2 N6 C28 48.3(2) . . . . ?
N2 Ru2 N6 C28 124(3) . . . . ?
N4 Ru2 N6 C28 -133.7(2) . . . . ?
Ru1 Ru2 N6 C28 137.7(2) . . . . ?
N1 Ru1 N7 C34 -116.7(2) . . . . ?
N3 Ru1 N7 C34 154.4(9) . . . . ?
N5 Ru1 N7 C34 68.5(2) . . . . ?
Ru2 Ru1 N7 C34 156.1(2) . . . . ?
Cl1 Ru1 N7 C34 -23.8(2) . . . . ?
N1 Ru1 N7 C38 65.6(2) . . . . ?
N3 Ru1 N7 C38 -23.3(11) . . . . ?
N5 Ru1 N7 C38 -109.2(2) . . . . ?
Ru2 Ru1 N7 C38 -21.7(2) . . . . ?
Cl1 Ru1 N7 C38 158.5(2) . . . . ?
N6 Ru2 N8 C38 54.3(2) . . . . ?
N2 Ru2 N8 C38 -123.6(2) . . . . ?
N4 Ru2 N8 C38 -22(3) . . . . ?
Ru1 Ru2 N8 C38 -34.3(2) . . . . ?
N6 Ru2 N8 C39 -136.1(3) . . . . ?
N2 Ru2 N8 C39 46.0(3) . . . . ?
N4 Ru2 N8 C39 147(3) . . . . ?
Ru1 Ru2 N8 C39 135.2(2) . . . . ?
C5 N1 C1 C2 -0.4(4) . . . . ?
Ru1 N1 C1 C2 -179.1(2) . . . . ?
N1 C1 C2 C3 -0.3(5) . . . . ?
C1 C2 C3 C4 0.2(5) . . . . ?
C2 C3 C4 C5 0.5(5) . . . . ?
C1 N1 C5 N2 -175.9(3) . . . . ?
Ru1 N1 C5 N2 2.8(3) . . . . ?
C1 N1 C5 C4 1.1(4) . . . . ?
Ru1 N1 C5 C4 179.9(2) . . . . ?
C6 N2 C5 N1 -150.8(3) . . . . ?
Ru2 N2 C5 N1 23.3(3) . . . . ?
C6 N2 C5 C4 32.3(4) . . . . ?
Ru2 N2 C5 C4 -153.6(2) . . . . ?
C3 C4 C5 N1 -1.1(5) . . . . ?
C3 C4 C5 N2 175.7(3) . . . . ?
C5 N2 C6 C11 -132.6(3) . . . . ?
Ru2 N2 C6 C11 53.7(4) . . . . ?
C5 N2 C6 C7 51.3(4) . . . . ?
Ru2 N2 C6 C7 -122.3(3) . . . . ?
C11 C6 C7 F1 -179.2(3) . . . . ?
N2 C6 C7 F1 -2.9(5) . . . . ?
C11 C6 C7 C8 0.9(5) . . . . ?
N2 C6 C7 C8 177.3(3) . . . . ?
F1 C7 C8 C9 178.9(3) . . . . ?
C6 C7 C8 C9 -1.2(5) . . . . ?
C7 C8 C9 F2 -179.6(3) . . . . ?
C7 C8 C9 C10 1.0(6) . . . . ?
F2 C9 C10 C11 -179.9(3) . . . . ?
C8 C9 C10 C11 -0.5(6) . . . . ?
C9 C10 C11 F3 179.4(3) . . . . ?
C9 C10 C11 C6 0.2(5) . . . . ?
C7 C6 C11 F3 -179.6(3) . . . . ?
N2 C6 C11 F3 4.0(5) . . . . ?
C7 C6 C11 C10 -0.4(5) . . . . ?
N2 C6 C11 C10 -176.8(3) . . . . ?
C16 N3 C12 C13 -0.5(4) . . . . ?
Ru1 N3 C12 C13 -179.5(2) . . . . ?
N3 C12 C13 C14 -0.2(5) . . . . ?
C12 C13 C14 C15 0.2(5) . . . . ?
C13 C14 C15 C16 0.5(5) . . . . ?
C12 N3 C16 N4 -175.6(3) . . . . ?
Ru1 N3 C16 N4 3.4(3) . . . . ?
C12 N3 C16 C15 1.2(4) . . . . ?
Ru1 N3 C16 C15 -179.8(2) . . . . ?
C17 N4 C16 N3 -148.4(3) . . . . ?
Ru2 N4 C16 N3 23.7(3) . . . . ?
C17 N4 C16 C15 34.9(4) . . . . ?
Ru2 N4 C16 C15 -152.9(2) . . . . ?
C14 C15 C16 N3 -1.2(5) . . . . ?
C14 C15 C16 N4 175.3(3) . . . . ?
C16 N4 C17 C22 -133.3(3) . . . . ?
Ru2 N4 C17 C22 55.1(4) . . . . ?
C16 N4 C17 C18 50.6(4) . . . . ?
Ru2 N4 C17 C18 -120.9(3) . . . . ?
C22 C17 C18 F4 -180.0(3) . . . . ?
N4 C17 C18 F4 -3.6(5) . . . . ?
C22 C17 C18 C19 -0.1(5) . . . . ?
N4 C17 C18 C19 176.3(3) . . . . ?
F4 C18 C19 C20 179.5(3) . . . . ?
C17 C18 C19 C20 -0.3(6) . . . . ?
C18 C19 C20 F5 -179.2(4) . . . . ?
C18 C19 C20 C21 0.6(6) . . . . ?
F5 C20 C21 C22 179.4(3) . . . . ?
C19 C20 C21 C22 -0.4(6) . . . . ?
C20 C21 C22 F6 178.6(3) . . . . ?
C20 C21 C22 C17 -0.1(6) . . . . ?
C18 C17 C22 F6 -178.4(3) . . . . ?
N4 C17 C22 F6 5.2(5) . . . . ?
C18 C17 C22 C21 0.3(5) . . . . ?
N4 C17 C22 C21 -176.1(3) . . . . ?
C27 N5 C23 C24 0.6(4) . . . . ?
Ru1 N5 C23 C24 -179.6(2) . . . . ?
N5 C23 C24 C25 0.1(5) . . . . ?
C23 C24 C25 C26 -0.7(5) . . . . ?
C24 C25 C26 C27 0.6(5) . . . . ?
C23 N5 C27 N6 -177.2(3) . . . . ?
Ru1 N5 C27 N6 2.9(3) . . . . ?
C23 N5 C27 C26 -0.7(4) . . . . ?
Ru1 N5 C27 C26 179.4(2) . . . . ?
C28 N6 C27 N5 -148.3(3) . . . . ?
Ru2 N6 C27 N5 24.3(3) . . . . ?
C28 N6 C27 C26 35.2(4) . . . . ?
Ru2 N6 C27 C26 -152.2(2) . . . . ?
C25 C26 C27 N5 0.1(5) . . . . ?
C25 C26 C27 N6 176.4(3) . . . . ?
C27 N6 C28 C33 -136.7(3) . . . . ?
Ru2 N6 C28 C33 51.2(4) . . . . ?
C27 N6 C28 C29 48.2(4) . . . . ?
Ru2 N6 C28 C29 -123.8(3) . . . . ?
C33 C28 C29 F7 -179.0(3) . . . . ?
N6 C28 C29 F7 -3.6(5) . . . . ?
C33 C28 C29 C30 0.7(5) . . . . ?
N6 C28 C29 C30 176.1(3) . . . . ?
F7 C29 C30 C31 178.0(3) . . . . ?
C28 C29 C30 C31 -1.8(6) . . . . ?
C29 C30 C31 F8 -179.4(4) . . . . ?
C29 C30 C31 C32 1.3(6) . . . . ?
F8 C31 C32 C33 -179.1(4) . . . . ?
C30 C31 C32 C33 0.2(6) . . . . ?
C31 C32 C33 F9 178.5(3) . . . . ?
C31 C32 C33 C28 -1.4(6) . . . . ?
C29 C28 C33 F9 -178.9(3) . . . . ?
N6 C28 C33 F9 5.6(5) . . . . ?
C29 C28 C33 C32 0.9(5) . . . . ?
N6 C28 C33 C32 -174.6(3) . . . . ?
C38 N7 C34 C35 -0.8(4) . . . . ?
Ru1 N7 C34 C35 -178.6(2) . . . . ?
N7 C34 C35 C36 1.3(5) . . . . ?
C34 C35 C36 C37 -1.2(5) . . . . ?
C35 C36 C37 C38 0.8(5) . . . . ?
C34 N7 C38 N8 -176.5(3) . . . . ?
Ru1 N7 C38 N8 1.3(3) . . . . ?
C34 N7 C38 C37 0.3(4) . . . . ?
Ru1 N7 C38 C37 178.1(2) . . . . ?
C39 N8 C38 N7 -145.5(3) . . . . ?
Ru2 N8 C38 N7 25.2(3) . . . . ?
C39 N8 C38 C37 37.8(4) . . . . ?
Ru2 N8 C38 C37 -151.6(2) . . . . ?
C36 C37 C38 N7 -0.3(5) . . . . ?
C36 C37 C38 N8 176.3(3) . . . . ?
C38 N8 C39 C44 -131.1(3) . . . . ?
Ru2 N8 C39 C44 59.3(4) . . . . ?
C38 N8 C39 C40 51.3(4) . . . . ?
Ru2 N8 C39 C40 -118.2(3) . . . . ?
C44 C39 C40 F10 179.8(3) . . . . ?
N8 C39 C40 F10 -2.4(4) . . . . ?
C44 C39 C40 C41 0.5(5) . . . . ?
N8 C39 C40 C41 178.3(3) . . . . ?
F10 C40 C41 C42 179.3(3) . . . . ?
C39 C40 C41 C42 -1.4(6) . . . . ?
C40 C41 C42 F11 -179.4(3) . . . . ?
C40 C41 C42 C43 1.3(6) . . . . ?
F11 C42 C43 C44 -179.6(3) . . . . ?
C41 C42 C43 C44 -0.3(6) . . . . ?
C42 C43 C44 F12 178.3(3) . . . . ?
C42 C43 C44 C39 -0.7(5) . . . . ?
C40 C39 C44 F12 -178.4(3) . . . . ?
N8 C39 C44 F12 3.8(5) . . . . ?
C40 C39 C44 C43 0.6(5) . . . . ?
N8 C39 C44 C43 -177.2(3) . . . . ?
